data_7117819
loop_
_publ_author_name
'Sabrina I. Kallane'
'Thomas Braun'
'Michael Teltewskoi'
'Beatrice Braun'
'Roy Herrmann'
'Reik Laubenstein'

_publ_section_title
;
 Remarkable reactivity of a rhodium(I) boryl complex towards CO2 and CS2:
 isolation of a carbido complex
;
_journal_name_full Chem.Commun.
_journal_page_first 14613
_journal_paper_doi 10.1039/C5cc05606C
_journal_volume 51
_journal_year 2015
_chemical_formula_moiety '2(C37 H84 B2 O4 P4 Rh2 S2), C7 H13'
_chemical_formula_sum 'C81 H181 B4 O8 P8 Rh4 S4'
_chemical_formula_weight 2114.14
_chemical_name_systematic
; 
 ? 
;
_space_group_IT_number 15
_symmetry_cell_setting monoclinic
_symmetry_space_group_name_Hall '-C 2yc'
_symmetry_space_group_name_H-M 'C 1 2/c 1'
_atom_sites_solution_hydrogens geom
_atom_sites_solution_primary direct
_atom_sites_solution_secondary difmap
_audit_creation_method SHELXL-97
_audit_update_record
;
2015-06-03 deposited with the CCDC.
2015-08-12 downloaded from the CCDC.
;
_cell_angle_alpha 90.00
_cell_angle_beta 118.3330(18)
_cell_angle_gamma 90.00
_cell_formula_units_Z 4
_cell_length_a 40.160(3)
_cell_length_b 15.9681(11)
_cell_length_c 20.1668(13)
_cell_measurement_reflns_used 9829
_cell_measurement_temperature 100(2)
_cell_measurement_theta_max 26.39
_cell_measurement_theta_min 2.36
_cell_volume 11383.3(14)
_computing_cell_refinement 'Bruker SAINT'
_computing_data_collection 'Bruker APEX2'
_computing_data_reduction 'Bruker SAINT'
_computing_structure_refinement 'SHELXL-2014 (Sheldrick 2014)'
_computing_structure_solution 'SHELXS-97 (Sheldrick 2008)'
_diffrn_ambient_temperature 100(2)
_diffrn_measured_fraction_theta_full 0.997
_diffrn_measured_fraction_theta_max 0.997
_diffrn_measurement_device_type 'Bruker APEX-II CCD'
_diffrn_measurement_method '\f and \w scans'
_diffrn_radiation_monochromator graphite
_diffrn_radiation_source 'fine-focus sealed tube'
_diffrn_radiation_type MoK\a
_diffrn_radiation_wavelength 0.71073
_diffrn_reflns_av_R_equivalents 0.1069
_diffrn_reflns_av_sigmaI/netI 0.0714
_diffrn_reflns_limit_h_max 50
_diffrn_reflns_limit_h_min -50
_diffrn_reflns_limit_k_max 19
_diffrn_reflns_limit_k_min -20
_diffrn_reflns_limit_l_max 25
_diffrn_reflns_limit_l_min -25
_diffrn_reflns_number 99844
_diffrn_reflns_theta_full 26.48
_diffrn_reflns_theta_max 26.48
_diffrn_reflns_theta_min 2.30
_exptl_absorpt_coefficient_mu 0.798
_exptl_absorpt_correction_T_max 0.7454
_exptl_absorpt_correction_T_min 0.6227
_exptl_absorpt_correction_type multi-scan
_exptl_absorpt_process_details SADABS
_exptl_crystal_colour red
_exptl_crystal_density_diffrn 1.234
_exptl_crystal_density_method 'not measured'
_exptl_crystal_description block
_exptl_crystal_F_000 4460
_exptl_crystal_size_max 0.2
_exptl_crystal_size_mid 0.15
_exptl_crystal_size_min 0.1
_refine_diff_density_max 1.833
_refine_diff_density_min -1.127
_refine_diff_density_rms 0.128
_refine_ls_extinction_method none
_refine_ls_goodness_of_fit_ref 0.929
_refine_ls_hydrogen_treatment constr
_refine_ls_matrix_type full
_refine_ls_number_parameters 553
_refine_ls_number_reflns 11747
_refine_ls_number_restraints 0
_refine_ls_restrained_S_all 0.929
_refine_ls_R_factor_all 0.1306
_refine_ls_R_factor_gt 0.0689
_refine_ls_shift/su_max 0.001
_refine_ls_shift/su_mean 0.000
_refine_ls_structure_factor_coef Fsqd
_refine_ls_weighting_details 'calc w=1/[\s^2^(Fo^2^)+(0.1090P)^2^+134.3585P] where P=(Fo^2^+2Fc^2^)/3'
_refine_ls_weighting_scheme calc
_refine_ls_wR_factor_gt 0.1728
_refine_ls_wR_factor_ref 0.2159
_reflns_number_gt 7151
_reflns_number_total 11747
_reflns_threshold_expression >2sigma(I)
_cod_data_source_file c5cc05606c2.cif
_cod_data_source_block r14_sk499b
_cod_original_cell_volume 11383.2(13)
_cod_original_sg_symbol_H-M 'C 2/c'
_cod_database_code 7117819

loop_
_symmetry_equiv_pos_as_xyz
'x, y, z'
'-x, y, -z+1/2'
'x+1/2, y+1/2, z'
'-x+1/2, y+1/2, -z+1/2'
'-x, -y, -z'
'x, -y, z-1/2'
'-x+1/2, -y+1/2, -z'
'x+1/2, -y+1/2, z-1/2'

loop_
_atom_site_label
_atom_site_type_symbol
_atom_site_fract_x
_atom_site_fract_y
_atom_site_fract_z
_atom_site_U_iso_or_equiv
_atom_site_adp_type
_atom_site_occupancy
_atom_site_symmetry_multiplicity
_atom_site_calc_flag
_atom_site_refinement_flags
_atom_site_disorder_assembly
_atom_site_disorder_group
Rh2 Rh 0.610055(15) 0.14954(3) 0.74865(3) 0.03226(17) Uani 1 1 d . . .
B2 B 0.5974(3) 0.2461(6) 0.8887(5) 0.046(2) Uani 1 1 d . . .
C1 C 0.62382(19) 0.1516(4) 0.6770(4) 0.0380(16) Uani 1 1 d . . .
Rh1 Rh 0.640338(17) 0.15822(4) 0.60885(3) 0.04181(19) Uani 1 1 d . A .
C2 C 0.8000(3) 0.1220(7) 0.7261(5) 0.070(3) Uani 1 1 d . . .
H2A H 0.7902 0.0664 0.7283 0.106 Uiso 1 1 calc R . .
H2B H 0.7998 0.1577 0.7655 0.106 Uiso 1 1 calc R . .
H2C H 0.8260 0.1167 0.7341 0.106 Uiso 1 1 calc R . .
S1 S 0.66319(5) 0.16811(15) 0.51408(10) 0.0529(6) Uani 1 1 d . . .
S2 S 0.59085(5) 0.14578(11) 0.84908(10) 0.0362(4) Uani 1 1 d . . .
C3 C 0.7752(2) 0.1610(6) 0.6492(5) 0.062(2) Uani 1 1 d . . .
C4 C 0.7874(3) 0.2517(6) 0.6477(6) 0.074(3) Uani 1 1 d . . .
H4A H 0.7708 0.2766 0.5984 0.111 Uiso 1 1 calc R . .
H4B H 0.8136 0.2524 0.6564 0.111 Uiso 1 1 calc R . .
H4C H 0.7856 0.2840 0.6872 0.111 Uiso 1 1 calc R . .
C5 C 0.7736(3) 0.0169(6) 0.5942(6) 0.069(3) Uani 1 1 d . . .
H5A H 0.7643 -0.0121 0.5458 0.104 Uiso 1 1 calc R . .
H5B H 0.7579 0.0016 0.6175 0.104 Uiso 1 1 calc R . .
H5C H 0.7999 0.0007 0.6275 0.104 Uiso 1 1 calc R . .
P1 P 0.54603(6) 0.16577(13) 0.66573(12) 0.0450(5) Uani 1 1 d . . .
C6 C 0.7714(2) 0.1136(6) 0.5809(4) 0.060(2) Uani 1 1 d . . .
P2 P 0.62593(7) 0.01856(14) 0.57285(12) 0.0534(6) Uani 1 1 d . . .
C7 C 0.7980(2) 0.1373(6) 0.5507(5) 0.065(3) Uani 1 1 d . . .
H7A H 0.7932 0.1013 0.5077 0.097 Uiso 1 1 calc R . .
H7B H 0.8242 0.1300 0.5902 0.097 Uiso 1 1 calc R . .
H7C H 0.7938 0.1959 0.5344 0.097 Uiso 1 1 calc R . .
P3 P 0.66974(6) 0.10806(16) 0.84017(12) 0.0531(6) Uani 1 1 d . . .
C8 C 0.6116(3) -0.0453(5) 0.6303(5) 0.060(2) Uani 1 1 d . A .
H8A H 0.6296 -0.0342 0.6839 0.072 Uiso 1 1 calc R . .
H8B H 0.5864 -0.0252 0.6213 0.072 Uiso 1 1 calc R . .
P4 P 0.64908(8) 0.30133(16) 0.62383(14) 0.0675(7) Uani 1 1 d . . .
C9 C 0.6091(3) -0.1396(5) 0.6188(6) 0.066(3) Uani 1 1 d . . .
H9A H 0.5948 -0.1521 0.5649 0.100 Uiso 1 1 calc R A .
H9B H 0.5963 -0.1645 0.6450 0.100 Uiso 1 1 calc R . .
H9C H 0.6346 -0.1629 0.6391 0.100 Uiso 1 1 calc R . .
C14 C 0.6967(4) 0.3413(7) 0.6558(7) 0.107(5) Uani 1 1 d . A .
H14A H 0.7057 0.3229 0.6202 0.128 Uiso 1 1 calc R . .
H14B H 0.6958 0.4033 0.6549 0.128 Uiso 1 1 calc R . .
C32 C 0.6932(2) 0.1758(6) 0.9218(5) 0.064(3) Uani 1 1 d . . .
H32A H 0.6773 0.1796 0.9470 0.077 Uiso 1 1 calc R . .
H32B H 0.7175 0.1495 0.9578 0.077 Uiso 1 1 calc R . .
C15 C 0.7252(4) 0.3125(11) 0.7356(7) 0.145(7) Uani 1 1 d . . .
H15A H 0.7277 0.2514 0.7362 0.217 Uiso 1 1 calc R A .
H15B H 0.7163 0.3293 0.7712 0.217 Uiso 1 1 calc R . .
H15C H 0.7499 0.3383 0.7502 0.217 Uiso 1 1 calc R . .
C18 C 0.6339(3) 0.3492(5) 0.6870(5) 0.068(3) Uani 1 1 d . A .
H18A H 0.6075 0.3310 0.6706 0.081 Uiso 1 1 calc R . .
H18B H 0.6497 0.3256 0.7379 0.081 Uiso 1 1 calc R . .
C19 C 0.6351(5) 0.4438(7) 0.6942(8) 0.152(7) Uani 1 1 d . . .
H19A H 0.6160 0.4686 0.6469 0.228 Uiso 1 1 calc R A .
H19B H 0.6602 0.4641 0.7053 0.228 Uiso 1 1 calc R . .
H19C H 0.6298 0.4599 0.7352 0.228 Uiso 1 1 calc R . .
C20 C 0.6473(4) 0.3347(8) 1.0367(6) 0.126(6) Uani 1 1 d . . .
H20A H 0.6606 0.3002 1.0165 0.189 Uiso 1 1 calc R . .
H20B H 0.6478 0.3066 1.0803 0.189 Uiso 1 1 calc R . .
H20C H 0.6598 0.3893 1.0521 0.189 Uiso 1 1 calc R . .
O1 O 0.73649(16) 0.1610(4) 0.6383(3) 0.0630(17) Uani 1 1 d . . .
O2 O 0.73299(14) 0.1335(4) 0.5250(3) 0.0544(14) Uani 1 1 d . . .
C21 C 0.6059(4) 0.3474(6) 0.9753(6) 0.090(4) Uani 1 1 d . . .
C22 C 0.5825(5) 0.3847(8) 1.0075(8) 0.131(6) Uani 1 1 d . . .
H22A H 0.5885 0.4444 1.0176 0.197 Uiso 1 1 calc R . .
H22B H 0.5880 0.3560 1.0546 0.197 Uiso 1 1 calc R . .
H22C H 0.5556 0.3783 0.9714 0.197 Uiso 1 1 calc R . .
C23 C 0.6336(4) 0.4521(7) 0.9174(7) 0.108(5) Uani 1 1 d . . .
H23A H 0.6336 0.4634 0.8696 0.163 Uiso 1 1 calc R . .
H23B H 0.6582 0.4294 0.9538 0.163 Uiso 1 1 calc R . .
H23C H 0.6288 0.5042 0.9371 0.163 Uiso 1 1 calc R . .
O3 O 0.59148(19) 0.2630(4) 0.9498(3) 0.0683(18) Uani 1 1 d . . .
O4 O 0.60775(17) 0.3179(3) 0.8648(3) 0.0568(15) Uani 1 1 d . . .
C24 C 0.6027(4) 0.3885(6) 0.9044(6) 0.078(3) Uani 1 1 d . . .
C25 C 0.5639(4) 0.4250(6) 0.8557(8) 0.104(4) Uani 1 1 d . . .
H25A H 0.5620 0.4434 0.8076 0.156 Uiso 1 1 calc R . .
H25B H 0.5600 0.4730 0.8814 0.156 Uiso 1 1 calc R . .
H25C H 0.5446 0.3824 0.8463 0.156 Uiso 1 1 calc R . .
C26 C 0.5216(2) 0.2566(5) 0.6780(5) 0.055(2) Uani 1 1 d . . .
H26A H 0.4941 0.2507 0.6441 0.066 Uiso 1 1 calc R . .
H26B H 0.5257 0.2572 0.7305 0.066 Uiso 1 1 calc R . .
C27 C 0.5348(3) 0.3394(6) 0.6618(7) 0.085(3) Uani 1 1 d . . .
H27A H 0.5309 0.3393 0.6101 0.128 Uiso 1 1 calc R . .
H27B H 0.5617 0.3472 0.6970 0.128 Uiso 1 1 calc R . .
H27C H 0.5202 0.3851 0.6680 0.128 Uiso 1 1 calc R . .
B1 B 0.7130(3) 0.1528(6) 0.5619(5) 0.048(2) Uani 1 1 d . . .
C33 C 0.7013(3) 0.2644(7) 0.9047(6) 0.081(3) Uani 1 1 d . . .
H33A H 0.7192 0.2619 0.8846 0.122 Uiso 1 1 calc R . .
H33B H 0.7122 0.2977 0.9510 0.122 Uiso 1 1 calc R . .
H33C H 0.6777 0.2904 0.8674 0.122 Uiso 1 1 calc R . .
C34 C 0.6684(2) 0.0102(5) 0.8857(4) 0.058(2) Uani 1 1 d . . .
H34A H 0.6945 -0.0037 0.9245 0.069 Uiso 1 1 calc R . .
H34B H 0.6532 0.0192 0.9119 0.069 Uiso 1 1 calc R . .
C35 C 0.6524(3) -0.0635(6) 0.8339(5) 0.084(3) Uani 1 1 d . . .
H35A H 0.6277 -0.0487 0.7921 0.126 Uiso 1 1 calc R . .
H35B H 0.6496 -0.1109 0.8618 0.126 Uiso 1 1 calc R . .
H35C H 0.6696 -0.0791 0.8140 0.126 Uiso 1 1 calc R . .
C100 C 0.5447(6) 0.6630(13) 0.6671(12) 0.077(6) Uiso 0.50 1 d P . .
C101 C 0.5785(5) 0.6341(10) 0.7549(9) 0.054(4) Uiso 0.50 1 d P . .
H100 H 0.5676 0.5950 0.7775 0.065 Uiso 0.50 1 calc PR . .
H101 H 0.5995 0.6051 0.7517 0.065 Uiso 0.50 1 calc PR . .
C102 C 0.5935(6) 0.7126(12) 0.8042(11) 0.069(5) Uiso 0.50 1 d P . .
H102 H 0.6091 0.6932 0.8567 0.083 Uiso 0.50 1 calc PR . .
H103 H 0.6109 0.7407 0.7894 0.083 Uiso 0.50 1 calc PR . .
C103 C 0.5725(7) 0.7649(15) 0.8052(13) 0.091(7) Uiso 0.50 1 d P . .
H104 H 0.5873 0.8166 0.8273 0.109 Uiso 0.50 1 calc PR . .
H105 H 0.5625 0.7458 0.8389 0.109 Uiso 0.50 1 calc PR . .
C104 C 0.5438(9) 0.784(2) 0.7393(18) 0.138(11) Uiso 0.50 1 d P . .
H106 H 0.5532 0.8246 0.7153 0.165 Uiso 0.50 1 calc PR . .
H107 H 0.5251 0.8136 0.7495 0.165 Uiso 0.50 1 calc PR . .
C105 C 0.5244(5) 0.7244(12) 0.6867(10) 0.064(5) Uiso 0.50 1 d P . .
H108 H 0.5069 0.7540 0.6398 0.077 Uiso 0.50 1 calc PR . .
H109 H 0.5086 0.6935 0.7040 0.077 Uiso 0.50 1 calc PR . .
C106 C 0.5260(6) 0.5943(12) 0.6205(11) 0.074(5) Uiso 0.50 1 d P . .
H110 H 0.5093 0.5685 0.6375 0.112 Uiso 0.50 1 calc PR . .
H111 H 0.5448 0.5531 0.6233 0.112 Uiso 0.50 1 calc PR . .
H112 H 0.5111 0.6135 0.5684 0.112 Uiso 0.50 1 calc PR . .
C28 C 0.5181(2) 0.0811(6) 0.6769(6) 0.072(3) Uani 1 1 d . . .
H28A H 0.5216 0.0824 0.7289 0.086 Uiso 1 1 calc R . .
H28B H 0.4909 0.0911 0.6420 0.086 Uiso 1 1 calc R . .
C29 C 0.5288(3) -0.0052(7) 0.6614(10) 0.131(6) Uani 1 1 d . . .
H29A H 0.5253 -0.0070 0.6099 0.196 Uiso 1 1 calc R . .
H29B H 0.5127 -0.0475 0.6671 0.196 Uiso 1 1 calc R . .
H29C H 0.5553 -0.0166 0.6971 0.196 Uiso 1 1 calc R . .
C36 C 0.7051(3) 0.0887(8) 0.8078(6) 0.088(4) Uani 1 1 d . . .
H36A H 0.6940 0.0489 0.7651 0.106 Uiso 1 1 calc R . .
H36B H 0.7095 0.1421 0.7882 0.106 Uiso 1 1 calc R . .
C37 C 0.7437(3) 0.0540(10) 0.8667(6) 0.121(6) Uani 1 1 d . . .
H37A H 0.7572 0.0310 0.8410 0.182 Uiso 1 1 calc R . .
H37B H 0.7398 0.0098 0.8959 0.182 Uiso 1 1 calc R . .
H37C H 0.7587 0.0993 0.9005 0.182 Uiso 1 1 calc R . .
C16 C 0.6234(5) 0.3582(6) 0.5346(6) 0.111(5) Uani 1 1 d . A .
H16A H 0.6277 0.4190 0.5446 0.133 Uiso 1 1 calc R . .
H16B H 0.6339 0.3421 0.5008 0.133 Uiso 1 1 calc R . .
C17 C 0.5826(5) 0.3423(8) 0.4959(7) 0.128(6) Uani 1 1 d . . .
H17A H 0.5707 0.3748 0.4491 0.192 Uiso 1 1 calc R A .
H17B H 0.5719 0.3591 0.5285 0.192 Uiso 1 1 calc R . .
H17C H 0.5780 0.2825 0.4842 0.192 Uiso 1 1 calc R . .
C30 C 0.5330(3) 0.1670(7) 0.5660(5) 0.077(3) Uani 1 1 d . . .
H30A H 0.5454 0.2159 0.5569 0.093 Uiso 1 1 calc R . .
H30B H 0.5437 0.1162 0.5551 0.093 Uiso 1 1 calc R . .
C31 C 0.4908(3) 0.1707(8) 0.5094(6) 0.107(5) Uani 1 1 d . . .
H31A H 0.4875 0.1744 0.4582 0.160 Uiso 1 1 calc R . .
H31B H 0.4794 0.2200 0.5197 0.160 Uiso 1 1 calc R . .
H31C H 0.4783 0.1200 0.5140 0.160 Uiso 1 1 calc R . .
C10 C 0.6572(6) -0.0526(12) 0.5579(10) 0.033(4) Uani 0.56(4) 1 d P A 1
H10A H 0.6441 -0.1064 0.5376 0.040 Uiso 0.56(4) 1 calc PR A 1
H10B H 0.6639 -0.0281 0.5207 0.040 Uiso 0.56(4) 1 calc PR A 1
C11 C 0.6932(5) -0.0680(15) 0.6322(11) 0.041(5) Uani 0.56(4) 1 d P A 1
H11A H 0.7097 -0.1067 0.6236 0.062 Uiso 0.56(4) 1 calc PR A 1
H11B H 0.6866 -0.0925 0.6689 0.062 Uiso 0.56(4) 1 calc PR A 1
H11C H 0.7065 -0.0148 0.6517 0.062 Uiso 0.56(4) 1 calc PR A 1
C12 C 0.5804(5) -0.0016(9) 0.4790(7) 0.035(4) Uani 0.57(2) 1 d P A 1
H12A H 0.5805 -0.0601 0.4629 0.042 Uiso 0.57(2) 1 calc PR A 1
H12B H 0.5581 0.0052 0.4873 0.042 Uiso 0.57(2) 1 calc PR A 1
C13 C 0.5766(4) 0.0562(9) 0.4177(9) 0.044(5) Uani 0.57(2) 1 d P A 1
H13A H 0.5539 0.0414 0.3709 0.066 Uiso 0.57(2) 1 calc PR A 1
H13B H 0.5989 0.0511 0.4104 0.066 Uiso 0.57(2) 1 calc PR A 1
H13C H 0.5744 0.1139 0.4316 0.066 Uiso 0.57(2) 1 calc PR A 1
C10B C 0.6727(10) -0.0286(18) 0.590(2) 0.051(8) Uani 0.44(4) 1 d P A 2
H10C H 0.6677 -0.0871 0.5710 0.061 Uiso 0.44(4) 1 calc PR A 2
H10D H 0.6810 0.0022 0.5575 0.061 Uiso 0.44(4) 1 calc PR A 2
C11B C 0.7053(9) -0.030(2) 0.668(2) 0.066(9) Uani 0.44(4) 1 d P A 2
H11D H 0.7254 -0.0658 0.6685 0.100 Uiso 0.44(4) 1 calc PR A 2
H11E H 0.6969 -0.0532 0.7024 0.100 Uiso 0.44(4) 1 calc PR A 2
H11F H 0.7149 0.0266 0.6831 0.100 Uiso 0.44(4) 1 calc PR A 2
C12B C 0.5999(9) 0.0181(14) 0.4800(13) 0.063(8) Uani 0.43(2) 1 d P A 2
H12C H 0.6149 0.0436 0.4579 0.075 Uiso 0.43(2) 1 calc PR A 2
H12D H 0.5949 -0.0408 0.4628 0.075 Uiso 0.43(2) 1 calc PR A 2
C13B C 0.5622(7) 0.0639(15) 0.4489(12) 0.065(8) Uani 0.43(2) 1 d P A 2
H13D H 0.5665 0.1215 0.4679 0.097 Uiso 0.43(2) 1 calc PR A 2
H13E H 0.5458 0.0351 0.4651 0.097 Uiso 0.43(2) 1 calc PR A 2
H13F H 0.5501 0.0646 0.3938 0.097 Uiso 0.43(2) 1 calc PR A 2

loop_
_atom_site_aniso_label
_atom_site_aniso_U_11
_atom_site_aniso_U_22
_atom_site_aniso_U_33
_atom_site_aniso_U_23
_atom_site_aniso_U_13
_atom_site_aniso_U_12
Rh2 0.0344(3) 0.0379(3) 0.0317(3) 0.0126(2) 0.0215(2) 0.0068(2)
B2 0.057(6) 0.047(5) 0.050(5) -0.003(4) 0.038(5) -0.007(4)
C1 0.033(4) 0.033(4) 0.039(4) 0.010(3) 0.010(3) 0.005(3)
Rh1 0.0455(4) 0.0562(4) 0.0337(3) 0.0121(3) 0.0269(3) -0.0013(3)
C2 0.059(6) 0.103(8) 0.038(5) 0.007(5) 0.014(4) -0.008(5)
S1 0.0414(11) 0.0948(16) 0.0277(9) 0.0043(10) 0.0205(9) -0.0222(10)
S2 0.0444(10) 0.0370(9) 0.0414(10) 0.0096(8) 0.0319(9) 0.0055(8)
C3 0.052(5) 0.081(7) 0.043(5) 0.004(4) 0.016(4) -0.018(5)
C4 0.053(5) 0.070(6) 0.083(7) 0.006(5) 0.020(5) -0.015(5)
C5 0.062(6) 0.079(7) 0.071(6) -0.007(5) 0.035(5) -0.021(5)
P1 0.0405(11) 0.0467(12) 0.0443(11) 0.0017(9) 0.0173(9) 0.0163(9)
C6 0.042(5) 0.102(7) 0.034(4) 0.005(4) 0.017(4) -0.010(5)
P2 0.0766(15) 0.0588(13) 0.0470(12) 0.0053(10) 0.0475(12) 0.0147(11)
C7 0.046(5) 0.094(7) 0.060(6) 0.003(5) 0.031(4) -0.019(5)
P3 0.0386(11) 0.0870(16) 0.0405(11) 0.0186(11) 0.0244(10) 0.0173(11)
C8 0.079(6) 0.054(5) 0.070(6) -0.014(4) 0.055(5) -0.018(5)
P4 0.101(2) 0.0601(15) 0.0562(14) 0.0087(11) 0.0499(14) -0.0211(14)
C9 0.094(7) 0.046(5) 0.075(6) 0.006(4) 0.053(6) 0.012(5)
C14 0.164(12) 0.101(9) 0.116(10) -0.047(7) 0.116(10) -0.082(9)
C32 0.041(5) 0.107(8) 0.043(5) 0.008(5) 0.019(4) -0.001(5)
C15 0.101(10) 0.27(2) 0.088(9) -0.095(11) 0.067(8) -0.109(12)
C18 0.103(8) 0.048(5) 0.066(6) 0.008(4) 0.052(6) -0.005(5)
C19 0.32(2) 0.052(7) 0.162(14) -0.021(8) 0.181(16) -0.042(10)
C20 0.195(15) 0.128(11) 0.060(7) -0.045(7) 0.065(9) -0.101(11)
O1 0.047(3) 0.108(5) 0.031(3) -0.002(3) 0.016(3) -0.016(3)
O2 0.042(3) 0.091(4) 0.033(3) -0.001(3) 0.021(3) -0.015(3)
C21 0.150(11) 0.076(7) 0.085(8) -0.050(6) 0.090(8) -0.069(7)
C22 0.227(16) 0.094(9) 0.161(13) -0.085(9) 0.163(13) -0.095(10)
C23 0.180(13) 0.072(7) 0.135(10) -0.051(7) 0.126(10) -0.075(8)
O3 0.107(5) 0.061(4) 0.066(4) -0.026(3) 0.065(4) -0.045(3)
O4 0.086(4) 0.042(3) 0.068(4) -0.006(3) 0.058(4) -0.017(3)
C24 0.135(10) 0.048(5) 0.094(8) -0.029(5) 0.090(8) -0.041(6)
C25 0.144(12) 0.045(6) 0.181(14) -0.019(7) 0.125(11) -0.006(7)
C26 0.051(5) 0.052(5) 0.055(5) 0.001(4) 0.020(4) 0.026(4)
C27 0.116(9) 0.061(6) 0.098(8) 0.017(6) 0.066(7) 0.046(6)
B1 0.051(5) 0.070(6) 0.026(4) -0.002(4) 0.021(4) -0.026(5)
C33 0.054(6) 0.120(9) 0.070(7) 0.005(6) 0.029(5) -0.024(6)
C34 0.062(5) 0.077(6) 0.034(4) 0.016(4) 0.022(4) 0.033(5)
C35 0.135(10) 0.067(6) 0.053(6) 0.018(5) 0.047(6) 0.052(6)
C28 0.042(5) 0.062(6) 0.110(8) -0.020(5) 0.035(5) -0.003(4)
C29 0.080(8) 0.056(7) 0.29(2) -0.030(9) 0.114(11) -0.016(6)
C36 0.050(6) 0.158(11) 0.062(6) 0.015(7) 0.032(5) 0.024(6)
C37 0.049(6) 0.243(17) 0.070(7) 0.009(9) 0.028(6) 0.051(8)
C16 0.225(17) 0.047(6) 0.054(7) 0.017(5) 0.061(9) -0.019(8)
C17 0.208(18) 0.071(8) 0.065(8) 0.039(6) 0.033(10) 0.035(10)
C30 0.066(6) 0.103(8) 0.036(5) -0.007(5) 0.002(4) 0.050(6)
C31 0.083(8) 0.137(11) 0.060(7) -0.031(7) 0.000(6) 0.051(7)
C10 0.038(10) 0.039(9) 0.023(8) -0.012(6) 0.016(8) -0.017(7)
C11 0.040(9) 0.045(11) 0.030(10) -0.001(8) 0.010(8) -0.009(8)
C12 0.038(9) 0.026(7) 0.041(8) -0.017(6) 0.019(7) -0.015(6)
C13 0.045(8) 0.046(8) 0.041(9) -0.010(7) 0.020(7) -0.005(7)
C10B 0.05(2) 0.038(14) 0.08(2) -0.003(14) 0.045(19) -0.010(12)
C11B 0.083(19) 0.058(17) 0.08(2) 0.008(17) 0.055(18) -0.007(15)
C12B 0.079(19) 0.059(14) 0.072(17) -0.031(12) 0.053(16) -0.045(13)
C13B 0.084(17) 0.063(16) 0.049(13) -0.039(12) 0.033(13) -0.038(13)

loop_
_atom_type_symbol
_atom_type_description
_atom_type_scat_dispersion_real
_atom_type_scat_dispersion_imag
_atom_type_scat_source
C C 0.0033 0.0016 'International Tables Vol C Tables 4.2.6.8 and 6.1.1.4'
H H 0.0000 0.0000 'International Tables Vol C Tables 4.2.6.8 and 6.1.1.4'
B B 0.0013 0.0007 'International Tables Vol C Tables 4.2.6.8 and 6.1.1.4'
O O 0.0106 0.0060 'International Tables Vol C Tables 4.2.6.8 and 6.1.1.4'
P P 0.1023 0.0942 'International Tables Vol C Tables 4.2.6.8 and 6.1.1.4'
S S 0.1246 0.1234 'International Tables Vol C Tables 4.2.6.8 and 6.1.1.4'
Rh Rh -1.1178 0.9187 'International Tables Vol C Tables 4.2.6.8 and 6.1.1.4'

loop_
_geom_angle_atom_site_label_1
_geom_angle_atom_site_label_2
_geom_angle_atom_site_label_3
_geom_angle
_geom_angle_site_symmetry_1
_geom_angle_site_symmetry_3
C1 Rh2 P3 92.8(2) . .
C1 Rh2 P1 94.5(2) . .
P3 Rh2 P1 167.60(8) . .
C1 Rh2 S2 179.7(2) . .
P3 Rh2 S2 87.01(7) . .
P1 Rh2 S2 85.63(7) . .
O4 B2 O3 110.8(7) . .
O4 B2 S2 127.2(6) . .
O3 B2 S2 122.0(6) . .
Rh2 C1 Rh1 176.1(4) . .
C1 Rh1 P4 92.7(2) . .
C1 Rh1 P2 93.1(2) . .
P4 Rh1 P2 170.67(9) . .
C1 Rh1 S1 179.7(2) . .
P4 Rh1 S1 87.08(8) . .
P2 Rh1 S1 87.08(7) . .
C3 C2 H2A 109.5 . .
C3 C2 H2B 109.5 . .
H2A C2 H2B 109.5 . .
C3 C2 H2C 109.5 . .
H2A C2 H2C 109.5 . .
H2B C2 H2C 109.5 . .
B1 S1 Rh1 107.8(3) . .
B2 S2 Rh2 108.1(3) . .
O1 C3 C6 102.9(6) . .
O1 C3 C2 106.8(7) . .
C6 C3 C2 117.1(8) . .
O1 C3 C4 108.9(8) . .
C6 C3 C4 110.3(8) . .
C2 C3 C4 110.2(8) . .
C3 C4 H4A 109.5 . .
C3 C4 H4B 109.5 . .
H4A C4 H4B 109.5 . .
C3 C4 H4C 109.5 . .
H4A C4 H4C 109.5 . .
H4B C4 H4C 109.5 . .
C6 C5 H5A 109.5 . .
C6 C5 H5B 109.5 . .
H5A C5 H5B 109.5 . .
C6 C5 H5C 109.5 . .
H5A C5 H5C 109.5 . .
H5B C5 H5C 109.5 . .
C30 P1 C26 104.4(4) . .
C30 P1 C28 105.7(5) . .
C26 P1 C28 99.7(4) . .
C30 P1 Rh2 115.8(3) . .
C26 P1 Rh2 118.2(3) . .
C28 P1 Rh2 111.2(3) . .
O2 C6 C7 109.1(7) . .
O2 C6 C3 101.9(7) . .
C7 C6 C3 117.3(8) . .
O2 C6 C5 107.6(7) . .
C7 C6 C5 108.9(8) . .
C3 C6 C5 111.3(7) . .
C12B P2 C10 85.7(11) . .
C12B P2 C8 119.6(10) . .
C10 P2 C8 101.9(6) . .
C12B P2 C10B 103.9(15) . .
C8 P2 C10B 104.4(8) . .
C10 P2 C12 98.1(8) . .
C8 P2 C12 95.2(6) . .
C10B P2 C12 120.3(14) . .
C12B P2 Rh1 106.6(8) . .
C10 P2 Rh1 124.0(7) . .
C8 P2 Rh1 116.2(3) . .
C10B P2 Rh1 104.2(11) . .
C12 P2 Rh1 116.3(4) . .
C6 C7 H7A 109.5 . .
C6 C7 H7B 109.5 . .
H7A C7 H7B 109.5 . .
C6 C7 H7C 109.5 . .
H7A C7 H7C 109.5 . .
H7B C7 H7C 109.5 . .
C32 P3 C34 100.4(4) . .
C32 P3 C36 105.3(5) . .
C34 P3 C36 104.2(5) . .
C32 P3 Rh2 116.5(3) . .
C34 P3 Rh2 112.2(3) . .
C36 P3 Rh2 116.3(3) . .
C9 C8 P2 118.2(6) . .
C9 C8 H8A 107.7 . .
P2 C8 H8A 107.7 . .
C9 C8 H8B 107.7 . .
P2 C8 H8B 107.7 . .
H8A C8 H8B 107.1 . .
C14 P4 C18 104.4(5) . .
C14 P4 C16 100.5(7) . .
C18 P4 C16 105.0(6) . .
C14 P4 Rh1 117.6(4) . .
C18 P4 Rh1 115.2(3) . .
C16 P4 Rh1 112.4(4) . .
C8 C9 H9A 109.5 . .
C8 C9 H9B 109.5 . .
H9A C9 H9B 109.5 . .
C8 C9 H9C 109.5 . .
H9A C9 H9C 109.5 . .
H9B C9 H9C 109.5 . .
C15 C14 P4 113.7(7) . .
C15 C14 H14A 108.8 . .
P4 C14 H14A 108.8 . .
C15 C14 H14B 108.8 . .
P4 C14 H14B 108.8 . .
H14A C14 H14B 107.7 . .
C33 C32 P3 114.9(6) . .
C33 C32 H32A 108.5 . .
P3 C32 H32A 108.5 . .
C33 C32 H32B 108.5 . .
P3 C32 H32B 108.5 . .
H32A C32 H32B 107.5 . .
C14 C15 H15A 109.5 . .
C14 C15 H15B 109.5 . .
H15A C15 H15B 109.5 . .
C14 C15 H15C 109.5 . .
H15A C15 H15C 109.5 . .
H15B C15 H15C 109.5 . .
C19 C18 P4 118.7(7) . .
C19 C18 H18A 107.6 . .
P4 C18 H18A 107.6 . .
C19 C18 H18B 107.6 . .
P4 C18 H18B 107.6 . .
H18A C18 H18B 107.1 . .
C18 C19 H19A 109.5 . .
C18 C19 H19B 109.5 . .
H19A C19 H19B 109.5 . .
C18 C19 H19C 109.5 . .
H19A C19 H19C 109.5 . .
H19B C19 H19C 109.5 . .
C21 C20 H20A 109.5 . .
C21 C20 H20B 109.5 . .
H20A C20 H20B 109.5 . .
C21 C20 H20C 109.5 . .
H20A C20 H20C 109.5 . .
H20B C20 H20C 109.5 . .
B1 O1 C3 106.5(6) . .
B1 O2 C6 108.1(6) . .
O3 C21 C22 107.2(8) . .
O3 C21 C24 103.0(7) . .
C22 C21 C24 116.5(12) . .
O3 C21 C20 104.9(10) . .
C22 C21 C20 111.3(10) . .
C24 C21 C20 112.8(9) . .
C21 C22 H22A 109.5 . .
C21 C22 H22B 109.5 . .
H22A C22 H22B 109.5 . .
C21 C22 H22C 109.5 . .
H22A C22 H22C 109.5 . .
H22B C22 H22C 109.5 . .
C24 C23 H23A 109.5 . .
C24 C23 H23B 109.5 . .
H23A C23 H23B 109.5 . .
C24 C23 H23C 109.5 . .
H23A C23 H23C 109.5 . .
H23B C23 H23C 109.5 . .
B2 O3 C21 106.6(6) . .
B2 O4 C24 107.9(6) . .
O4 C24 C25 108.2(9) . .
O4 C24 C21 102.2(8) . .
C25 C24 C21 112.4(10) . .
O4 C24 C23 107.2(8) . .
C25 C24 C23 110.9(10) . .
C21 C24 C23 115.2(10) . .
C24 C25 H25A 109.5 . .
C24 C25 H25B 109.5 . .
H25A C25 H25B 109.5 . .
C24 C25 H25C 109.5 . .
H25A C25 H25C 109.5 . .
H25B C25 H25C 109.5 . .
C27 C26 P1 113.4(6) . .
C27 C26 H26A 108.9 . .
P1 C26 H26A 108.9 . .
C27 C26 H26B 108.9 . .
P1 C26 H26B 108.9 . .
H26A C26 H26B 107.7 . .
C26 C27 H27A 109.5 . .
C26 C27 H27B 109.5 . .
H27A C27 H27B 109.5 . .
C26 C27 H27C 109.5 . .
H27A C27 H27C 109.5 . .
H27B C27 H27C 109.5 . .
O2 B1 O1 111.2(7) . .
O2 B1 S1 122.5(6) . .
O1 B1 S1 126.2(6) . .
C32 C33 H33A 109.5 . .
C32 C33 H33B 109.5 . .
H33A C33 H33B 109.5 . .
C32 C33 H33C 109.5 . .
H33A C33 H33C 109.5 . .
H33B C33 H33C 109.5 . .
C35 C34 P3 115.2(6) . .
C35 C34 H34A 108.5 . .
P3 C34 H34A 108.5 . .
C35 C34 H34B 108.5 . .
P3 C34 H34B 108.5 . .
H34A C34 H34B 107.5 . .
C34 C35 H35A 109.5 . .
C34 C35 H35B 109.5 . .
H35A C35 H35B 109.5 . .
C34 C35 H35C 109.5 . .
H35A C35 H35C 109.5 . .
H35B C35 H35C 109.5 . .
C106 C100 C105 121.3(19) . .
C106 C100 C101 113.0(17) . .
C105 C100 C101 100.0(16) . .
C102 C101 C100 109.0(14) . .
C102 C101 H100 109.9 . .
C100 C101 H100 109.9 . .
C102 C101 H101 109.9 . .
C100 C101 H101 109.9 . .
H100 C101 H101 108.3 . .
C103 C102 C101 121(2) . .
C103 C102 H102 107.0 . .
C101 C102 H102 107.0 . .
C103 C102 H103 107.0 . .
C101 C102 H103 107.0 . .
H102 C102 H103 106.7 . .
C102 C103 C104 115(3) . .
C102 C103 H104 108.4 . .
C104 C103 H104 108.4 . .
C102 C103 H105 108.4 . .
C104 C103 H105 108.4 . .
H104 C103 H105 107.5 . .
C103 C104 C105 122(3) . .
C103 C104 H106 106.8 . .
C105 C104 H106 106.8 . .
C103 C104 H107 106.8 . .
C105 C104 H107 106.8 . .
H106 C104 H107 106.6 . .
C104 C105 C100 120(2) . .
C104 C105 H108 107.4 . .
C100 C105 H108 107.4 . .
C104 C105 H109 107.4 . .
C100 C105 H109 107.4 . .
H108 C105 H109 106.9 . .
C100 C106 H110 109.5 . .
C100 C106 H111 109.5 . .
H110 C106 H111 109.5 . .
C100 C106 H112 109.5 . .
H110 C106 H112 109.5 . .
H111 C106 H112 109.5 . .
C29 C28 P1 113.1(7) . .
C29 C28 H28A 109.0 . .
P1 C28 H28A 109.0 . .
C29 C28 H28B 109.0 . .
P1 C28 H28B 109.0 . .
H28A C28 H28B 107.8 . .
C28 C29 H29A 109.5 . .
C28 C29 H29B 109.5 . .
H29A C29 H29B 109.5 . .
C28 C29 H29C 109.5 . .
H29A C29 H29C 109.5 . .
H29B C29 H29C 109.5 . .
C37 C36 P3 116.6(7) . .
C37 C36 H36A 108.1 . .
P3 C36 H36A 108.1 . .
C37 C36 H36B 108.1 . .
P3 C36 H36B 108.1 . .
H36A C36 H36B 107.3 . .
C36 C37 H37A 109.5 . .
C36 C37 H37B 109.5 . .
H37A C37 H37B 109.5 . .
C36 C37 H37C 109.5 . .
H37A C37 H37C 109.5 . .
H37B C37 H37C 109.5 . .
C17 C16 P4 113.8(8) . .
C17 C16 H16A 108.8 . .
P4 C16 H16A 108.8 . .
C17 C16 H16B 108.8 . .
P4 C16 H16B 108.8 . .
H16A C16 H16B 107.7 . .
C16 C17 H17A 109.5 . .
C16 C17 H17B 109.5 . .
H17A C17 H17B 109.5 . .
C16 C17 H17C 109.5 . .
H17A C17 H17C 109.5 . .
H17B C17 H17C 109.5 . .
C31 C30 P1 117.3(8) . .
C31 C30 H30A 108.0 . .
P1 C30 H30A 108.0 . .
C31 C30 H30B 108.0 . .
P1 C30 H30B 108.0 . .
H30A C30 H30B 107.2 . .
C30 C31 H31A 109.5 . .
C30 C31 H31B 109.5 . .
H31A C31 H31B 109.5 . .
C30 C31 H31C 109.5 . .
H31A C31 H31C 109.5 . .
H31B C31 H31C 109.5 . .
C11 C10 P2 110.2(10) . .
C11 C10 H10A 109.6 . .
P2 C10 H10A 109.6 . .
C11 C10 H10B 109.6 . .
P2 C10 H10B 109.6 . .
H10A C10 H10B 108.1 . .
C13 C12 P2 112.6(11) . .
C13 C12 H12A 109.1 . .
P2 C12 H12A 109.1 . .
C13 C12 H12B 109.1 . .
P2 C12 H12B 109.1 . .
H12A C12 H12B 107.8 . .
C11B C10B P2 119.5(18) . .
C11B C10B H10C 107.4 . .
P2 C10B H10C 107.4 . .
C11B C10B H10D 107.4 . .
P2 C10B H10D 107.4 . .
H10C C10B H10D 107.0 . .
C10B C11B H11D 109.5 . .
C10B C11B H11E 109.5 . .
H11D C11B H11E 109.5 . .
C10B C11B H11F 109.5 . .
H11D C11B H11F 109.5 . .
H11E C11B H11F 109.5 . .
C13B C12B P2 115.8(17) . .
C13B C12B H12C 108.3 . .
P2 C12B H12C 108.3 . .
C13B C12B H12D 108.3 . .
P2 C12B H12D 108.3 . .
H12C C12B H12D 107.4 . .
C12B C13B H13D 109.5 . .
C12B C13B H13E 109.5 . .
H13D C13B H13E 109.5 . .
C12B C13B H13F 109.5 . .
H13D C13B H13F 109.5 . .
H13E C13B H13F 109.5 . .

loop_
_geom_bond_atom_site_label_1
_geom_bond_atom_site_label_2
_geom_bond_distance
_geom_bond_site_symmetry_2
Rh2 C1 1.776(7) .
Rh2 P3 2.322(2) .
Rh2 P1 2.322(2) .
Rh2 S2 2.4864(16) .
B2 O4 1.382(10) .
B2 O3 1.388(10) .
B2 S2 1.753(9) .
C1 Rh1 1.790(7) .
Rh1 P4 2.310(3) .
Rh1 P2 2.332(2) .
Rh1 S1 2.4868(18) .
C2 C3 1.524(12) .
C2 H2A 0.9800 .
C2 H2B 0.9800 .
C2 H2C 0.9800 .
S1 B1 1.777(10) .
C3 O1 1.461(10) .
C3 C6 1.515(12) .
C3 C4 1.534(12) .
C4 H4A 0.9800 .
C4 H4B 0.9800 .
C4 H4C 0.9800 .
C5 C6 1.562(13) .
C5 H5A 0.9800 .
C5 H5B 0.9800 .
C5 H5C 0.9800 .
P1 C30 1.822(9) .
P1 C26 1.833(7) .
P1 C28 1.839(9) .
C6 O2 1.450(10) .
C6 C7 1.506(11) .
P2 C12B 1.66(2) .
P2 C10 1.821(16) .
P2 C8 1.829(8) .
P2 C10B 1.90(2) .
P2 C12 1.936(14) .
C7 H7A 0.9800 .
C7 H7B 0.9800 .
C7 H7C 0.9800 .
P3 C32 1.815(9) .
P3 C34 1.826(9) .
P3 C36 1.849(9) .
C8 C9 1.520(11) .
C8 H8A 0.9900 .
C8 H8B 0.9900 .
P4 C14 1.819(12) .
P4 C18 1.821(9) .
P4 C16 1.834(11) .
C9 H9A 0.9800 .
C9 H9B 0.9800 .
C9 H9C 0.9800 .
C14 C15 1.537(19) .
C14 H14A 0.9900 .
C14 H14B 0.9900 .
C32 C33 1.528(13) .
C32 H32A 0.9900 .
C32 H32B 0.9900 .
C15 H15A 0.9800 .
C15 H15B 0.9800 .
C15 H15C 0.9800 .
C18 C19 1.517(13) .
C18 H18A 0.9900 .
C18 H18B 0.9900 .
C19 H19A 0.9800 .
C19 H19B 0.9800 .
C19 H19C 0.9800 .
C20 C21 1.545(19) .
C20 H20A 0.9800 .
C20 H20B 0.9800 .
C20 H20C 0.9800 .
O1 B1 1.379(10) .
O2 B1 1.364(10) .
C21 O3 1.459(10) .
C21 C22 1.496(15) .
C21 C24 1.522(14) .
C22 H22A 0.9800 .
C22 H22B 0.9800 .
C22 H22C 0.9800 .
C23 C24 1.527(13) .
C23 H23A 0.9800 .
C23 H23B 0.9800 .
C23 H23C 0.9800 .
O4 C24 1.451(10) .
C24 C25 1.508(16) .
C25 H25A 0.9800 .
C25 H25B 0.9800 .
C25 H25C 0.9800 .
C26 C27 1.515(13) .
C26 H26A 0.9900 .
C26 H26B 0.9900 .
C27 H27A 0.9800 .
C27 H27B 0.9800 .
C27 H27C 0.9800 .
C33 H33A 0.9800 .
C33 H33B 0.9800 .
C33 H33C 0.9800 .
C34 C35 1.501(13) .
C34 H34A 0.9900 .
C34 H34B 0.9900 .
C35 H35A 0.9800 .
C35 H35B 0.9800 .
C35 H35C 0.9800 .
C100 C106 1.41(3) .
C100 C105 1.45(3) .
C100 C101 1.71(3) .
C101 C102 1.53(2) .
C101 H100 0.9900 .
C101 H101 0.9900 .
C102 C103 1.19(3) .
C102 H102 0.9900 .
C102 H103 0.9900 .
C103 C104 1.32(3) .
C103 H104 0.9900 .
C103 H105 0.9900 .
C104 C105 1.36(3) .
C104 H106 0.9900 .
C104 H107 0.9900 .
C105 H108 0.9900 .
C105 H109 0.9900 .
C106 H110 0.9800 .
C106 H111 0.9800 .
C106 H112 0.9800 .
C28 C29 1.518(13) .
C28 H28A 0.9900 .
C28 H28B 0.9900 .
C29 H29A 0.9800 .
C29 H29B 0.9800 .
C29 H29C 0.9800 .
C36 C37 1.541(13) .
C36 H36A 0.9900 .
C36 H36B 0.9900 .
C37 H37A 0.9800 .
C37 H37B 0.9800 .
C37 H37C 0.9800 .
C16 C17 1.463(19) .
C16 H16A 0.9900 .
C16 H16B 0.9900 .
C17 H17A 0.9800 .
C17 H17B 0.9800 .
C17 H17C 0.9800 .
C30 C31 1.533(13) .
C30 H30A 0.9900 .
C30 H30B 0.9900 .
C31 H31A 0.9800 .
C31 H31B 0.9800 .
C31 H31C 0.9800 .
C10 C11 1.53(2) .
C10 H10A 0.9900 .
C10 H10B 0.9900 .
C11 H11A 0.9800 .
C11 H11B 0.9800 .
C11 H11C 0.9800 .
C12 C13 1.49(2) .
C12 H12A 0.9900 .
C12 H12B 0.9900 .
C13 H13A 0.9800 .
C13 H13B 0.9800 .
C13 H13C 0.9800 .
C10B C11B 1.49(3) .
C10B H10C 0.9900 .
C10B H10D 0.9900 .
C11B H11D 0.9800 .
C11B H11E 0.9800 .
C11B H11F 0.9800 .
C12B C13B 1.52(4) .
C12B H12C 0.9900 .
C12B H12D 0.9900 .
C13B H13D 0.9800 .
C13B H13E 0.9800 .
C13B H13F 0.9800 .

loop_
_geom_torsion_atom_site_label_1
_geom_torsion_atom_site_label_2
_geom_torsion_atom_site_label_3
_geom_torsion_atom_site_label_4
_geom_torsion
_geom_torsion_site_symmetry_1
_geom_torsion_site_symmetry_2
_geom_torsion_site_symmetry_3
_geom_torsion_site_symmetry_4
P4 Rh1 S1 B1 91.1(3) . . . .
P2 Rh1 S1 B1 -96.2(3) . . . .
O4 B2 S2 Rh2 6.1(9) . . . .
O3 B2 S2 Rh2 -175.9(7) . . . .
P3 Rh2 S2 B2 92.3(3) . . . .
P1 Rh2 S2 B2 -97.7(3) . . . .
C1 Rh2 P1 C30 4.0(5) . . . .
P3 Rh2 P1 C30 -121.9(5) . . . .
S2 Rh2 P1 C30 -175.7(4) . . . .
C1 Rh2 P1 C26 -121.0(4) . . . .
P3 Rh2 P1 C26 113.1(5) . . . .
S2 Rh2 P1 C26 59.4(3) . . . .
C1 Rh2 P1 C28 124.7(4) . . . .
P3 Rh2 P1 C28 -1.2(5) . . . .
S2 Rh2 P1 C28 -55.0(3) . . . .
O1 C3 C6 O2 29.9(8) . . . .
C2 C3 C6 O2 146.7(7) . . . .
C4 C3 C6 O2 -86.1(8) . . . .
O1 C3 C6 C7 149.0(8) . . . .
C2 C3 C6 C7 -94.2(10) . . . .
C4 C3 C6 C7 32.9(11) . . . .
O1 C3 C6 C5 -84.6(8) . . . .
C2 C3 C6 C5 32.2(10) . . . .
C4 C3 C6 C5 159.4(7) . . . .
C1 Rh1 P2 C12B 127.8(10) . . . .
S1 Rh1 P2 C12B -52.0(10) . . . .
C1 Rh1 P2 C10 -136.0(7) . . . .
S1 Rh1 P2 C10 44.2(6) . . . .
C1 Rh1 P2 C8 -8.4(4) . . . .
S1 Rh1 P2 C8 171.8(4) . . . .
C1 Rh1 P2 C10B -122.6(11) . . . .
S1 Rh1 P2 C10B 57.5(10) . . . .
C1 Rh1 P2 C12 102.5(6) . . . .
S1 Rh1 P2 C12 -77.4(6) . . . .
C1 Rh2 P3 C32 122.2(4) . . . .
P1 Rh2 P3 C32 -111.7(5) . . . .
S2 Rh2 P3 C32 -58.1(3) . . . .
C1 Rh2 P3 C34 -122.8(4) . . . .
P1 Rh2 P3 C34 3.2(5) . . . .
S2 Rh2 P3 C34 56.9(3) . . . .
C1 Rh2 P3 C36 -3.0(5) . . . .
P1 Rh2 P3 C36 123.1(6) . . . .
S2 Rh2 P3 C36 176.7(5) . . . .
C12B P2 C8 C9 61.1(13) . . . .
C10 P2 C8 C9 -30.8(11) . . . .
C10B P2 C8 C9 -54.5(15) . . . .
C12 P2 C8 C9 68.6(9) . . . .
Rh1 P2 C8 C9 -168.6(6) . . . .
C1 Rh1 P4 C14 119.6(5) . . . .
S1 Rh1 P4 C14 -60.6(4) . . . .
C1 Rh1 P4 C18 -4.3(5) . . . .
S1 Rh1 P4 C18 175.6(4) . . . .
C1 Rh1 P4 C16 -124.6(6) . . . .
S1 Rh1 P4 C16 55.3(6) . . . .
C18 P4 C14 C15 65.0(10) . . . .
C16 P4 C14 C15 173.6(10) . . . .
Rh1 P4 C14 C15 -64.1(10) . . . .
C34 P3 C32 C33 176.7(7) . . . .
C36 P3 C32 C33 68.7(8) . . . .
Rh2 P3 C32 C33 -61.9(7) . . . .
C14 P4 C18 C19 55.3(12) . . . .
C16 P4 C18 C19 -49.9(12) . . . .
Rh1 P4 C18 C19 -174.2(10) . . . .
C6 C3 O1 B1 -25.1(9) . . . .
C2 C3 O1 B1 -149.0(8) . . . .
C4 C3 O1 B1 92.0(8) . . . .
C7 C6 O2 B1 -149.7(8) . . . .
C3 C6 O2 B1 -25.0(8) . . . .
C5 C6 O2 B1 92.2(8) . . . .
O4 B2 O3 C21 -11.3(11) . . . .
S2 B2 O3 C21 170.3(8) . . . .
C22 C21 O3 B2 149.2(10) . . . .
C24 C21 O3 B2 25.9(12) . . . .
C20 C21 O3 B2 -92.3(9) . . . .
O3 B2 O4 C24 -9.2(11) . . . .
S2 B2 O4 C24 169.0(8) . . . .
B2 O4 C24 C25 -94.2(9) . . . .
B2 O4 C24 C21 24.6(11) . . . .
B2 O4 C24 C23 146.1(9) . . . .
O3 C21 C24 O4 -30.3(11) . . . .
C22 C21 C24 O4 -147.3(9) . . . .
C20 C21 C24 O4 82.2(10) . . . .
O3 C21 C24 C25 85.5(10) . . . .
C22 C21 C24 C25 -31.5(12) . . . .
C20 C21 C24 C25 -162.0(9) . . . .
O3 C21 C24 C23 -146.1(10) . . . .
C22 C21 C24 C23 96.9(13) . . . .
C20 C21 C24 C23 -33.7(13) . . . .
C30 P1 C26 C27 -63.3(8) . . . .
C28 P1 C26 C27 -172.4(7) . . . .
Rh2 P1 C26 C27 67.1(8) . . . .
C6 O2 B1 O1 10.1(10) . . . .
C6 O2 B1 S1 -171.8(7) . . . .
C3 O1 B1 O2 10.3(9) . . . .
C3 O1 B1 S1 -167.7(7) . . . .
Rh1 S1 B1 O2 163.1(6) . . . .
Rh1 S1 B1 O1 -19.2(9) . . . .
C32 P3 C34 C35 -176.4(7) . . . .
C36 P3 C34 C35 -67.5(8) . . . .
Rh2 P3 C34 C35 59.1(7) . . . .
C106 C100 C101 C102 -172.7(17) . . . .
C105 C100 C101 C102 -42.3(19) . . . .
C100 C101 C102 C103 46(3) . . . .
C101 C102 C103 C104 -41(4) . . . .
C102 C103 C104 C105 40(5) . . . .
C103 C104 C105 C100 -49(4) . . . .
C106 C100 C105 C104 171(2) . . . .
C101 C100 C105 C104 47(3) . . . .
C30 P1 C28 C29 65.8(10) . . . .
C26 P1 C28 C29 173.9(9) . . . .
Rh2 P1 C28 C29 -60.7(10) . . . .
C32 P3 C36 C37 54.3(12) . . . .
C34 P3 C36 C37 -50.9(11) . . . .
Rh2 P3 C36 C37 -175.0(9) . . . .
C14 P4 C16 C17 -176.9(10) . . . .
C18 P4 C16 C17 -68.7(11) . . . .
Rh1 P4 C16 C17 57.3(12) . . . .
C26 P1 C30 C31 -53.0(10) . . . .
C28 P1 C30 C31 51.7(9) . . . .
Rh2 P1 C30 C31 175.3(7) . . . .
C12B P2 C10 C11 172.7(13) . . . .
C8 P2 C10 C11 -67.9(11) . . . .
C10B P2 C10 C11 31(2) . . . .
C12 P2 C10 C11 -165.0(10) . . . .
Rh1 P2 C10 C11 65.5(11) . . . .
C12B P2 C12 C13 -28(2) . . . .
C10 P2 C12 C13 -90.1(12) . . . .
C8 P2 C12 C13 167.0(11) . . . .
C10B P2 C12 C13 -83.0(14) . . . .
Rh1 P2 C12 C13 44.3(13) . . . .
C12B P2 C10B C11B 173.7(18) . . . .
C10 P2 C10B C11B -147(4) . . . .
C8 P2 C10B C11B -60.3(18) . . . .
C12 P2 C10B C11B -165.2(15) . . . .
Rh1 P2 C10B C11B 62.1(18) . . . .
C10 P2 C12B C13B 174(2) . . . .
C8 P2 C12B C13B 72(2) . . . .
C10B P2 C12B C13B -171.8(19) . . . .
C12 P2 C12B C13B 55(2) . . . .
Rh1 P2 C12B C13B -62(2) . . . .
